data_4078373
loop_
_publ_author_name
'Vicic, David A.'
'Myers, Andrew W.'
'Jones, William D.'

_publ_section_title
;
 Carbon&#x2212;Selenium Bond Cleavage by a Rhodium Complex
;
_journal_issue 12
_journal_name_full Organometallics
_journal_page_first 2751
_journal_paper_doi 10.1021/om970209u
_journal_volume 16
_journal_year 1997
_chemical_formula_sum 'C17 H28 P Rh Se'
_chemical_formula_weight 445.23
_chemical_name_systematic
; 
 ? 
;
_space_group_IT_number 29
_symmetry_cell_setting orthorhombic
_symmetry_space_group_name_Hall 'P 2c -2ac'
_symmetry_space_group_name_H-M 'P c a 21'
_atom_sites_solution_hydrogens geom
_atom_sites_solution_primary direct
_atom_sites_solution_secondary difmap
_audit_creation_method SHELXL
_cell_angle_alpha 90.00
_cell_angle_beta 90.00
_cell_angle_gamma 90.00
_cell_formula_units_Z 8
_cell_length_a 19.817(3)
_cell_length_b 9.4203(12)
_cell_length_c 19.888(3)
_cell_measurement_reflns_used 8192
_cell_measurement_temperature 193(2)
_cell_volume 3712.7(9)
_computing_cell_refinement 'Siemens XSCANS'
_computing_data_collection 'Siemens XSCANS'
_computing_data_reduction 'Siemens SHELXTL'
_computing_molecular_graphics 'Siemens SHELXTL'
_computing_publication_material 'Siemens SHELXTL'
_computing_structure_refinement 'SHELXL-93 (Sheldrick, 1993)'
_computing_structure_solution 'SHELXS-86 (Sheldrick, 1990)'
_diffrn_ambient_temperature 193(2)
_diffrn_measurement_device 'Siemens P4'
_diffrn_measurement_method '\w scans'
_diffrn_radiation_monochromator graphite
_diffrn_radiation_source 'fine-focus sealed tube'
_diffrn_radiation_type MoK\a
_diffrn_radiation_wavelength 0.71073
_diffrn_reflns_av_R_equivalents 0.0468
_diffrn_reflns_av_sigmaI/netI 0.0632
_diffrn_reflns_limit_h_max 26
_diffrn_reflns_limit_h_min -25
_diffrn_reflns_limit_k_max 9
_diffrn_reflns_limit_k_min -12
_diffrn_reflns_limit_l_max 22
_diffrn_reflns_limit_l_min -26
_diffrn_reflns_number 21030
_diffrn_reflns_theta_max 28.27
_diffrn_reflns_theta_min 2.05
_exptl_absorpt_coefficient_mu 2.957
_exptl_absorpt_correction_T_max 0.93
_exptl_absorpt_correction_T_min 0.67
_exptl_absorpt_correction_type SADABS
_exptl_crystal_colour Red
_exptl_crystal_density_diffrn 1.593
_exptl_crystal_density_meas ?
_exptl_crystal_density_method NA
_exptl_crystal_description Prism
_exptl_crystal_F_000 1792
_exptl_crystal_size_max 0.25
_exptl_crystal_size_mid 0.36
_exptl_crystal_size_min 0.34
_refine_diff_density_max 0.428
_refine_diff_density_min -0.447
_refine_diff_density_rms 0.092
_refine_ls_abs_structure_details 'Flack H D (1983), Acta Cryst. A39, 876-881'
_refine_ls_abs_structure_Flack 0.035(12)
_refine_ls_extinction_method none
_refine_ls_goodness_of_fit_all 1.116
_refine_ls_goodness_of_fit_obs 1.167
_refine_ls_matrix_type full
_refine_ls_number_parameters 469
_refine_ls_number_reflns 7893
_refine_ls_number_restraints 139
_refine_ls_restrained_S_all 1.108
_refine_ls_restrained_S_obs 1.156
_refine_ls_R_factor_all 0.0698
_refine_ls_R_factor_obs 0.0509
_refine_ls_shift/esd_max -2.718
_refine_ls_shift/esd_mean 0.075
_refine_ls_structure_factor_coef Fsqd
_refine_ls_weighting_details 'w=1/[\s^2^(Fo^2^)+(0.0028P)^2^+2.5457P] where P=(Fo^2^+2Fc^2^)/3'
_refine_ls_weighting_scheme calc
_refine_ls_wR_factor_all 0.0708
_refine_ls_wR_factor_obs 0.0661
_reflns_number_observed 6392
_reflns_number_total 7893
_reflns_observed_criterion >2sigma(I)
_cod_data_source_file om970209u.cif
_cod_data_source_block CpRh(PMe3)(SeC4H4)
_cod_depositor_comments
;
The following automatic conversions were performed:

'_symmetry_cell_setting' value 'Orthorhombic' changed to
'orthorhombic' according to
/home/saulius/struct/CIF-dictionaries/cif_core.dic dictionary named
'cif_core.dic' version 2.4.1 from 2010-06-29.

Automatic conversion script
Id: cif_fix_values 1715 2011-07-08 13:25:40Z adriana 

The following automatic conversions were performed:

'_exptl_crystal_density_meas' value 'NA' was changed to '?' - the
value is perceived as not measured.

Automatic conversion script
Id: cif_fix_values 3008 2015-01-20 13:52:24Z robertas 

The following automatic conversions were performed:

'_refine_ls_weighting_scheme' value 'calc
w=1/[\s^2^(Fo^2^)+(0.0028P)^2^+2.5457P] where P=(Fo^2^+2Fc^2^)/3' was
changed to 'calc'. New tag '_refine_ls_weighting_details' was
created. The value of the new tag was set to
'w=1/[\s^2^(Fo^2^)+(0.0028P)^2^+2.5457P] where P=(Fo^2^+2Fc^2^)/3'.

Automatic conversion script
Id: cif_fix_values 3143 2015-03-26 13:38:13Z robertas 
;
_cod_original_cell_volume 3712.7(8)
_cod_original_sg_symbol_H-M Pca2(1)
_cod_database_code 4078373

loop_
_symmetry_equiv_pos_as_xyz
'x, y, z'
'-x, -y, z+1/2'
'x+1/2, -y, z'
'-x+1/2, y, z+1/2'

loop_
_atom_site_aniso_label
_atom_site_aniso_U_11
_atom_site_aniso_U_22
_atom_site_aniso_U_33
_atom_site_aniso_U_23
_atom_site_aniso_U_13
_atom_site_aniso_U_12
Rh1A 0.0293(2) 0.0230(2) 0.0258(2) 0.0012(3) -0.0015(2) 0.0008(2)
P1A 0.0458(13) 0.0348(9) 0.0342(12) -0.0024(9) 0.0037(9) 0.0017(10)
C1A 0.046(3) 0.025(3) 0.037(3) 0.001(3) -0.006(4) -0.009(3)
C2A 0.032(3) 0.028(3) 0.048(4) -0.013(3) -0.002(3) 0.001(3)
C3A 0.037(4) 0.033(4) 0.032(4) -0.004(3) -0.005(3) -0.013(3)
C4A 0.037(4) 0.027(3) 0.041(4) -0.004(3) -0.011(3) -0.002(3)
C5A 0.032(3) 0.039(3) 0.040(4) -0.006(3) 0.000(3) -0.009(3)
C6A 0.094(6) 0.037(4) 0.070(6) 0.027(5) -0.032(6) -0.021(4)
C7A 0.038(4) 0.038(4) 0.097(6) -0.021(4) -0.002(4) 0.009(3)
C8A 0.073(5) 0.065(5) 0.040(4) -0.010(4) 0.005(4) -0.031(4)
C9A 0.058(5) 0.046(5) 0.075(6) 0.000(4) -0.032(4) 0.009(4)
C10A 0.038(4) 0.073(5) 0.068(5) -0.010(4) 0.017(4) -0.019(4)
C11A 0.110(7) 0.062(5) 0.038(4) -0.009(4) 0.030(4) -0.024(5)
C12A 0.080(6) 0.044(4) 0.050(5) -0.018(4) -0.003(4) -0.008(4)
C13A 0.047(5) 0.079(6) 0.110(8) -0.046(6) -0.005(5) 0.024(4)
C14A 0.062(8) 0.037(9) 0.031(9) -0.004(6) -0.004(7) 0.009(6)
C15A 0.093(8) 0.030(5) 0.021(5) 0.003(4) 0.018(5) -0.009(5)
C16A 0.054(7) 0.054(7) 0.054(10) -0.017(5) 0.020(5) -0.032(7)
C17A 0.034(6) 0.069(9) 0.041(7) -0.017(5) 0.007(4) -0.015(5)
Se1A 0.0371(6) 0.0448(5) 0.0465(5) -0.0031(5) -0.0114(5) 0.0054(4)
C14B 0.061(11) 0.062(11) 0.064(12) 0.000(5) 0.001(5) -0.002(5)
C15B 0.053(9) 0.053(8) 0.051(9) -0.004(5) -0.003(5) 0.002(5)
C16B 0.057(8) 0.055(9) 0.055(9) 0.000(5) 0.000(5) 0.000(5)
C17B 0.050(8) 0.051(9) 0.051(9) -0.001(5) 0.001(5) -0.001(5)
Se1B 0.062(4) 0.043(4) 0.033(3) 0.005(2) 0.002(3) -0.017(3)
Rh1C 0.0291(2) 0.0244(2) 0.0259(2) 0.0001(3) -0.0012(2) -0.0007(2)
P1C 0.0366(12) 0.0384(10) 0.0330(12) 0.0086(8) 0.0007(9) -0.0016(8)
C1C 0.059(4) 0.027(3) 0.040(4) -0.005(3) -0.011(4) 0.010(3)
C2C 0.030(3) 0.027(3) 0.054(4) 0.017(3) -0.008(3) 0.004(3)
C3C 0.038(4) 0.044(4) 0.025(3) 0.005(3) 0.002(3) 0.010(3)
C4C 0.033(4) 0.031(3) 0.042(4) 0.005(3) -0.013(3) 0.001(3)
C5C 0.037(4) 0.047(4) 0.042(4) 0.021(3) 0.014(3) 0.014(3)
C6C 0.166(11) 0.047(5) 0.050(6) -0.018(4) -0.041(6) 0.028(6)
C7C 0.054(5) 0.071(6) 0.110(7) 0.045(6) -0.024(5) -0.033(4)
C8C 0.079(6) 0.091(6) 0.036(4) 0.011(4) 0.005(4) 0.040(5)
C9C 0.077(6) 0.055(5) 0.102(7) 0.006(5) -0.061(5) -0.021(4)
C10C 0.060(5) 0.116(7) 0.092(7) 0.061(6) 0.037(5) 0.044(5)
C11C 0.062(5) 0.071(5) 0.031(4) 0.002(4) 0.010(3) -0.003(4)
C12C 0.055(5) 0.049(4) 0.052(5) 0.026(4) 0.012(4) 0.003(3)
C13C 0.054(5) 0.073(6) 0.060(5) 0.015(4) -0.003(4) -0.025(4)
C14C 0.076(13) 0.045(15) 0.026(11) 0.006(9) -0.015(10) 0.027(9)
C15C 0.061(9) 0.028(7) 0.036(9) -0.003(6) 0.018(7) 0.009(7)
C16C 0.037(7) 0.060(10) 0.037(11) 0.001(8) 0.022(7) 0.023(8)
C17C 0.034(10) 0.037(12) 0.060(17) 0.026(9) -0.002(8) -0.002(7)
Se1C 0.0393(13) 0.0396(11) 0.0399(9) 0.0007(8) -0.0104(9) -0.0021(9)
C14D 0.043(17) 0.035(11) 0.079(19) 0.010(10) -0.018(12) -0.001(9)
C15D 0.032(10) 0.055(11) 0.040(10) 0.014(8) -0.004(8) 0.001(8)
C16D 0.066(15) 0.052(20) 0.063(22) 0.016(15) -0.007(10) 0.017(15)
C17D 0.107(16) 0.035(11) 0.073(20) 0.010(9) -0.032(14) 0.028(13)
Se1D 0.066(2) 0.033(2) 0.0441(12) -0.0081(12) -0.0019(14) 0.0063(13)

loop_
_atom_site_label
_atom_site_type_symbol
_atom_site_fract_x
_atom_site_fract_y
_atom_site_fract_z
_atom_site_U_iso_or_equiv
_atom_site_thermal_displace_type
_atom_site_occupancy
_atom_site_calc_flag
_atom_site_refinement_flags
_atom_site_disorder_group
Rh1A Rh 0.23551(2) 0.88865(5) 0.01936(2) 0.02604(10) Uani 1 d D .
P1A P 0.19846(12) 1.0306(2) 0.10086(12) 0.0382(5) Uani 1 d D .
C1A C 0.2040(3) 0.6593(6) 0.0216(3) 0.0357(14) Uani 1 d D .
C2A C 0.2478(3) 0.6765(6) -0.0354(3) 0.036(2) Uani 1 d D .
C3A C 0.2180(3) 0.7741(6) -0.0803(3) 0.0342(15) Uani 1 d D .
C4A C 0.1550(3) 0.8174(6) -0.0515(3) 0.0352(15) Uani 1 d D .
C5A C 0.1461(3) 0.7417(6) 0.0104(3) 0.0367(15) Uani 1 d D .
C6A C 0.2155(4) 0.5541(7) 0.0784(4) 0.067(2) Uani 1 d D .
H6AA H 0.2640(4) 0.5419(41) 0.0858(17) 0.101 Uiso 1 calc R .
H6AB H 0.1953(23) 0.4625(17) 0.0665(12) 0.101 Uiso 1 calc R .
H6AC H 0.1945(22) 0.5901(26) 0.1196(8) 0.101 Uiso 1 calc R .
C7A C 0.3124(3) 0.5957(7) -0.0465(4) 0.058(2) Uani 1 d D .
H7AA H 0.3384(11) 0.5936(42) -0.0046(7) 0.087 Uiso 1 calc R .
H7AB H 0.3390(11) 0.6425(29) -0.0816(16) 0.087 Uiso 1 calc R .
H7AC H 0.3019(3) 0.4984(17) -0.0604(23) 0.087 Uiso 1 calc R .
C8A C 0.2436(4) 0.8211(8) -0.1473(3) 0.059(2) Uani 1 d D .
H8AA H 0.2054(4) 0.8445(46) -0.1765(8) 0.089 Uiso 1 calc R .
H8AB H 0.2701(19) 0.7445(19) -0.1677(10) 0.089 Uiso 1 calc R .
H8AC H 0.2722(19) 0.9051(30) -0.1416(4) 0.089 Uiso 1 calc R .
C9A C 0.1037(4) 0.9126(7) -0.0848(4) 0.060(2) Uani 1 d D .
H9AA H 0.1270(4) 0.9829(33) -0.1127(19) 0.090 Uiso 1 calc R .
H9AB H 0.0771(16) 0.9614(38) -0.0503(4) 0.090 Uiso 1 calc R .
H9AC H 0.0737(16) 0.8553(10) -0.1131(19) 0.090 Uiso 1 calc R .
C10A C 0.0816(3) 0.7350(8) 0.0515(4) 0.060(2) Uani 1 d D .
H10A H 0.0920(4) 0.7008(46) 0.0968(8) 0.089 Uiso 1 calc R .
H10B H 0.0497(9) 0.6699(38) 0.0299(13) 0.089 Uiso 1 calc R .
H10C H 0.0616(13) 0.8299(12) 0.0542(20) 0.089 Uiso 1 calc R .
C11A C 0.1842(5) 0.9459(9) 0.1818(4) 0.070(3) Uani 1 d . .
H11A H 0.1567(22) 0.8605(31) 0.1755(5) 0.105 Uiso 1 calc R .
H11B H 0.1606(23) 1.0119(21) 0.2118(9) 0.105 Uiso 1 calc R .
H11C H 0.2277(5) 0.9197(49) 0.2018(12) 0.105 Uiso 1 calc R .
C12A C 0.2511(4) 1.1798(7) 0.1260(4) 0.058(2) Uani 1 d . .
H12A H 0.2953(9) 1.1448(8) 0.1406(22) 0.087 Uiso 1 calc R .
H12B H 0.2294(12) 1.2306(30) 0.1632(16) 0.087 Uiso 1 calc R .
H12C H 0.2569(20) 1.2444(26) 0.0878(8) 0.087 Uiso 1 calc R .
C13A C 0.1179(3) 1.1197(9) 0.0834(5) 0.079(3) Uani 1 d . .
H13A H 0.0815(6) 1.0492(12) 0.0823(31) 0.118 Uiso 1 calc R .
H13B H 0.1205(11) 1.1678(55) 0.0397(15) 0.118 Uiso 1 calc R .
H13C H 0.1086(16) 1.1896(47) 0.1187(18) 0.118 Uiso 1 calc R .
C14A C 0.2626(8) 1.0712(17) -0.0276(8) 0.043(4) Uani 0.810(2) d PDU 1
H14A H 0.2274(8) 1.1140(17) -0.0529(8) 0.052 Uiso 0.810(2) calc PR 1
C15A C 0.3224(6) 1.1440(9) -0.0295(4) 0.048(2) Uani 0.810(2) d PDU 1
H15A H 0.3246(6) 1.2195(9) -0.0611(4) 0.058 Uiso 0.810(2) calc PR 1
C16A C 0.3829(5) 1.1213(11) 0.0102(6) 0.054(2) Uani 0.810(2) d PDU 1
H16A H 0.4171(5) 1.1910(11) 0.0046(6) 0.065 Uiso 0.810(2) calc PR 1
C17A C 0.3977(5) 1.0200(12) 0.0525(6) 0.048(3) Uani 0.810(2) d PDU 1
H17A H 0.4417(5) 1.0231(12) 0.0715(6) 0.058 Uiso 0.810(2) calc PR 1
Se1A Se 0.34241(5) 0.86855(10) 0.08027(5) 0.0428(3) Uani 0.810(2) d PDU 1
C14B C 0.3184(17) 0.8809(46) 0.0790(22) 0.062(10) Uani 0.190(2) d PDU 2
H14B H 0.3139(17) 0.8188(46) 0.1163(22) 0.075 Uiso 0.190(2) calc PR 2
C15B C 0.3801(16) 0.9484(39) 0.0757(21) 0.052(8) Uani 0.190(2) d PDU 2
H15B H 0.4159(16) 0.9060(39) 0.1003(21) 0.063 Uiso 0.190(2) calc PR 2
C16B C 0.3962(23) 1.0757(63) 0.0393(35) 0.056(7) Uani 0.190(2) d PDU 2
H16B H 0.4393(23) 1.1148(63) 0.0493(35) 0.067 Uiso 0.190(2) calc PR 2
C17B C 0.3612(20) 1.1469(52) -0.0054(31) 0.051(7) Uani 0.190(2) d PDU 2
H17B H 0.3812(20) 1.2322(52) -0.0214(31) 0.061 Uiso 0.190(2) calc PR 2
Se1B Se 0.2764(4) 1.1009(10) -0.0418(4) 0.046(2) Uani 0.190(2) d PDU 2
Rh1C Rh 0.01512(2) 1.38971(5) -0.19563(2) 0.02649(10) Uani 1 d D .
P1C P 0.05527(12) 1.5172(2) -0.28193(12) 0.0360(5) Uani 1 d D .
C1C C 0.0448(3) 1.1606(6) -0.1946(3) 0.0421(15) Uani 1 d D .
C2C C -0.0020(3) 1.1798(6) -0.1409(3) 0.037(2) Uani 1 d D .
C3C C 0.0263(3) 1.2754(7) -0.0945(3) 0.036(2) Uani 1 d D .
C4C C 0.0910(3) 1.3180(6) -0.1196(3) 0.0355(15) Uani 1 d D .
C5C C 0.1030(3) 1.2423(7) -0.1803(3) 0.042(2) Uani 1 d D .
C6C C 0.0365(5) 1.0548(9) -0.2507(4) 0.087(3) Uani 1 d D .
H6CA H 0.0743(16) 1.0636(42) -0.2822(16) 0.131 Uiso 1 calc R .
H6CB H -0.0060(15) 1.0733(40) -0.2744(19) 0.131 Uiso 1 calc R .
H6CC H 0.0357(30) 0.9585(10) -0.2320(5) 0.131 Uiso 1 calc R .
C7C C -0.0677(4) 1.0989(9) -0.1335(5) 0.078(3) Uani 1 d D .
H7CA H -0.0864(14) 1.1155(47) -0.0886(11) 0.117 Uiso 1 calc R .
H7CB H -0.0592(6) 0.9972(11) -0.1396(27) 0.117 Uiso 1 calc R .
H7CC H -0.0998(10) 1.1316(42) -0.1676(19) 0.117 Uiso 1 calc R .
C8C C -0.0037(4) 1.3233(9) -0.0296(3) 0.068(3) Uani 1 d D .
H8CA H 0.0255(13) 1.2937(46) 0.0076(4) 0.102 Uiso 1 calc R .
H8CB H -0.0484(11) 1.2807(41) -0.0241(12) 0.102 Uiso 1 calc R .
H8CC H -0.0077(23) 1.4270(10) -0.0297(10) 0.102 Uiso 1 calc R .
C9C C 0.1403(4) 1.4116(8) -0.0827(5) 0.078(3) Uani 1 d D .
H9CA H 0.1161(5) 1.4911(36) -0.0620(25) 0.117 Uiso 1 calc R .
H9CB H 0.1739(17) 1.4484(49) -0.1144(7) 0.117 Uiso 1 calc R .
H9CC H 0.1631(22) 1.3563(18) -0.0476(20) 0.117 Uiso 1 calc R .
C10C C 0.1701(4) 1.2334(9) -0.2161(4) 0.090(3) Uani 1 d D .
H10D H 0.1982(12) 1.3144(37) -0.2031(24) 0.135 Uiso 1 calc R .
H10E H 0.1627(4) 1.2350(67) -0.2648(4) 0.135 Uiso 1 calc R .
H10F H 0.1929(15) 1.1449(33) -0.2035(25) 0.135 Uiso 1 calc R .
C11C C 0.0793(4) 1.4134(8) -0.3555(3) 0.055(2) Uani 1 d . .
H11D H 0.0421(9) 1.3498(34) -0.3679(14) 0.082 Uiso 1 calc R .
H11E H 0.1195(13) 1.3570(36) -0.3451(8) 0.082 Uiso 1 calc R .
H11F H 0.0891(22) 1.4774(8) -0.3931(7) 0.082 Uiso 1 calc R .
C12C C 0.0022(4) 1.6516(8) -0.3184(4) 0.052(2) Uani 1 d . .
H12D H -0.0375(12) 1.6070(8) -0.3387(20) 0.078 Uiso 1 calc R .
H12E H 0.0275(8) 1.7031(33) -0.3531(16) 0.078 Uiso 1 calc R .
H12F H -0.0122(19) 1.7182(27) -0.2833(6) 0.078 Uiso 1 calc R .
C13C C 0.1309(4) 1.6148(8) -0.2608(4) 0.062(2) Uani 1 d . .
H13D H 0.1216(8) 1.6781(39) -0.2228(16) 0.093 Uiso 1 calc R .
H13E H 0.1453(14) 1.6710(41) -0.2996(9) 0.093 Uiso 1 calc R .
H13F H 0.1667(8) 1.5480(9) -0.2484(24) 0.093 Uiso 1 calc R .
C14C C -0.0048(11) 1.5767(23) -0.1494(14) 0.049(7) Uani 0.545(3) d PDU 3
H14C H 0.0294(11) 1.6079(23) -0.1193(14) 0.059 Uiso 0.545(3) calc PR 3
C15C C -0.0592(8) 1.6656(14) -0.1542(6) 0.042(3) Uani 0.545(3) d PDU 3
H15C H -0.0557(8) 1.7501(14) -0.1284(6) 0.050 Uiso 0.545(3) calc PR 3
C16C C -0.1206(7) 1.6522(21) -0.1917(11) 0.045(4) Uani 0.545(3) d PDU 3
H16C H -0.1509(7) 1.7301(21) -0.1883(11) 0.054 Uiso 0.545(3) calc PR 3
C17C C -0.1411(12) 1.5455(25) -0.2308(19) 0.043(5) Uani 0.545(3) d PDU 3
H17C H -0.1848(12) 1.5549(25) -0.2500(19) 0.052 Uiso 0.545(3) calc PR 3
Se1C Se -0.09453(14) 1.3816(3) -0.25187(13) 0.0396(5) Uani 0.545(3) d PDU 3
C14D C -0.0738(11) 1.3676(30) -0.2451(17) 0.052(9) Uani 0.455(3) d PDU 4
H14D H -0.0762(11) 1.2841(30) -0.2718(17) 0.063 Uiso 0.455(3) calc PR 4
C15D C -0.1315(9) 1.4498(20) -0.2478(8) 0.043(4) Uani 0.455(3) d PDU 4
H15D H -0.1687(9) 1.4094(20) -0.2710(8) 0.051 Uiso 0.455(3) calc PR 4
C16D C -0.1424(17) 1.5876(35) -0.2200(25) 0.060(7) Uani 0.455(3) d PDU 4
H16D H -0.1818(17) 1.6347(35) -0.2356(25) 0.072 Uiso 0.455(3) calc PR 4
C17D C -0.1061(12) 1.6596(27) -0.1760(16) 0.072(8) Uani 0.455(3) d PDU 4
H17D H -0.1256(12) 1.7448(27) -0.1594(16) 0.086 Uiso 0.455(3) calc PR 4
Se1D Se -0.0204(2) 1.6129(4) -0.1427(2) 0.0475(8) Uani 0.455(3) d PDU 4

loop_
_atom_type_symbol
_atom_type_description
_atom_type_scat_dispersion_real
_atom_type_scat_dispersion_imag
_atom_type_scat_source
C C 0.0033 0.0016 'International Tables Vol C Tables 4.2.6.8 and 6.1.1.4'
H H 0.0000 0.0000 'International Tables Vol C Tables 4.2.6.8 and 6.1.1.4'
P P 0.1023 0.0942 'International Tables Vol C Tables 4.2.6.8 and 6.1.1.4'
Se Se -0.0929 2.2259 'International Tables Vol C Tables 4.2.6.8 and 6.1.1.4'
Rh Rh -1.1178 0.9187 'International Tables Vol C Tables 4.2.6.8 and 6.1.1.4'

loop_
_geom_angle_atom_site_label_1
_geom_angle_atom_site_label_2
_geom_angle_atom_site_label_3
_geom_angle
C14B Rh1A P1A 82.1(16)
C14A Rh1A P1A 85.0(6)
C14B Rh1A C4A 159.7(14)
C14A Rh1A C4A 98.8(5)
P1A Rh1A C4A 113.8(2)
C14B Rh1A C1A 100.3(11)
C14A Rh1A C1A 153.7(6)
P1A Rh1A C1A 118.1(2)
C4A Rh1A C1A 61.7(2)
C14B Rh1A C5A 131.4(9)
C14A Rh1A C5A 133.7(5)
P1A Rh1A C5A 99.6(2)
C4A Rh1A C5A 37.2(2)
C1A Rh1A C5A 36.3(2)
C14B Rh1A C3A 127.9(16)
C14A Rh1A C3A 92.4(5)
P1A Rh1A C3A 150.0(2)
C4A Rh1A C3A 37.0(2)
C1A Rh1A C3A 61.4(2)
C5A Rh1A C3A 61.4(2)
C14B Rh1A C2A 99.3(15)
C14A Rh1A C2A 119.5(6)
P1A Rh1A C2A 155.0(2)
C4A Rh1A C2A 60.9(2)
C1A Rh1A C2A 36.9(2)
C5A Rh1A C2A 60.7(2)
C3A Rh1A C2A 36.0(2)
C14A Rh1A Se1A 93.7(4)
P1A Rh1A Se1A 88.37(7)
C4A Rh1A Se1A 155.24(15)
C1A Rh1A Se1A 98.97(15)
C5A Rh1A Se1A 132.2(2)
C3A Rh1A Se1A 121.6(2)
C2A Rh1A Se1A 94.37(15)
C14B Rh1A Se1B 92.9(8)
P1A Rh1A Se1B 88.9(3)
C4A Rh1A Se1B 99.6(2)
C1A Rh1A Se1B 151.1(3)
C5A Rh1A Se1B 135.5(2)
C3A Rh1A Se1B 90.3(3)
C2A Rh1A Se1B 115.9(3)
C12A P1A C11A 100.6(4)
C12A P1A C13A 101.4(4)
C11A P1A C13A 103.5(5)
C12A P1A Rh1A 118.4(3)
C11A P1A Rh1A 115.6(3)
C13A P1A Rh1A 115.0(3)
C5A C1A C2A 107.8(5)
C5A C1A C6A 126.9(6)
C2A C1A C6A 124.8(6)
C5A C1A Rh1A 72.1(3)
C2A C1A Rh1A 73.1(3)
C6A C1A Rh1A 126.8(5)
C3A C2A C1A 108.7(5)
C3A C2A C7A 126.3(6)
C1A C2A C7A 124.8(6)
C3A C2A Rh1A 71.8(3)
C1A C2A Rh1A 70.1(3)
C7A C2A Rh1A 126.9(4)
C2A C3A C4A 107.2(5)
C2A C3A C8A 128.0(6)
C4A C3A C8A 124.7(6)
C2A C3A Rh1A 72.2(3)
C4A C3A Rh1A 69.5(3)
C8A C3A Rh1A 125.7(4)
C5A C4A C3A 108.0(5)
C5A C4A C9A 126.2(6)
C3A C4A C9A 125.4(6)
C5A C4A Rh1A 72.3(3)
C3A C4A Rh1A 73.4(3)
C9A C4A Rh1A 125.5(4)
C1A C5A C4A 108.1(5)
C1A C5A C10A 125.4(6)
C4A C5A C10A 125.9(5)
C1A C5A Rh1A 71.6(3)
C4A C5A Rh1A 70.5(3)
C10A C5A Rh1A 130.1(4)
C15A C14A Rh1A 131.8(10)
C14A C15A C16A 128.7(9)
C17A C16A C15A 130.1(8)
C16A C17A Se1A 127.8(8)
C17A Se1A Rh1A 107.5(3)
C15B C14B Rh1A 132.4(21)
C14B C15B C16B 127.3(23)
C17B C16B C15B 130.6(23)
C16B C17B Se1B 128.0(23)
C17B Se1B Rh1A 106.9(11)
C14C Rh1C C4C 95.0(6)
C14D Rh1C C4C 151.7(11)
C14C Rh1C C1C 152.3(8)
C14D Rh1C C1C 97.7(7)
C4C Rh1C C1C 61.7(2)
C14C Rh1C P1C 87.2(9)
C14D Rh1C P1C 89.5(12)
C4C Rh1C P1C 116.2(2)
C1C Rh1C P1C 115.5(2)
C14C Rh1C C5C 128.8(6)
C14D Rh1C C5C 132.5(7)
C4C Rh1C C5C 37.0(2)
C1C Rh1C C5C 36.8(2)
P1C Rh1C C5C 99.2(2)
C14C Rh1C C2C 120.5(9)
C14D Rh1C C2C 90.8(11)
C4C Rh1C C2C 61.1(2)
C1C Rh1C C2C 36.8(2)
P1C Rh1C C2C 151.9(2)
C5C Rh1C C2C 61.0(2)
C14C Rh1C C3C 91.6(9)
C14D Rh1C C3C 117.5(12)
C4C Rh1C C3C 36.9(2)
C1C Rh1C C3C 60.9(2)
P1C Rh1C C3C 152.8(2)
C5C Rh1C C3C 61.0(2)
C2C Rh1C C3C 35.8(2)
C14C Rh1C Se1C 93.5(5)
C4C Rh1C Se1C 153.8(2)
C1C Rh1C Se1C 102.0(2)
P1C Rh1C Se1C 88.97(10)
C5C Rh1C Se1C 137.0(2)
C2C Rh1C Se1C 93.4(2)
C3C Rh1C Se1C 118.2(2)
C14D Rh1C Se1D 92.7(6)
C4C Rh1C Se1D 99.3(2)
C1C Rh1C Se1D 153.8(2)
P1C Rh1C Se1D 88.37(12)
C5C Rh1C Se1D 133.8(2)
C2C Rh1C Se1D 119.6(2)
C3C Rh1C Se1D 93.1(2)
C12C P1C C13C 102.7(4)
C12C P1C C11C 101.9(4)
C13C P1C C11C 104.1(4)
C12C P1C Rh1C 118.6(2)
C13C P1C Rh1C 112.9(3)
C11C P1C Rh1C 114.8(2)
C5C C1C C2C 108.1(5)
C5C C1C C6C 126.7(6)
C2C C1C C6C 124.6(6)
C5C C1C Rh1C 72.0(3)
C2C C1C Rh1C 73.4(3)
C6C C1C Rh1C 127.1(5)
C3C C2C C1C 108.2(5)
C3C C2C C7C 127.0(6)
C1C C2C C7C 124.5(6)
C3C C2C Rh1C 72.5(3)
C1C C2C Rh1C 69.9(3)
C7C C2C Rh1C 127.6(4)
C2C C3C C4C 108.0(5)
C2C C3C C8C 127.1(6)
C4C C3C C8C 124.9(6)
C2C C3C Rh1C 71.8(3)
C4C C3C Rh1C 69.5(3)
C8C C3C Rh1C 125.4(5)
C5C C4C C3C 107.7(5)
C5C C4C C9C 126.8(6)
C3C C4C C9C 125.1(6)
C5C C4C Rh1C 71.9(3)
C3C C4C Rh1C 73.6(3)
C9C C4C Rh1C 126.0(4)
C1C C5C C4C 107.9(5)
C1C C5C C10C 126.3(6)
C4C C5C C10C 125.1(6)
C1C C5C Rh1C 71.2(3)
C4C C5C Rh1C 71.1(3)
C10C C5C Rh1C 130.7(4)
C15C C14C Rh1C 130.8(14)
C14C C15C C16C 130.7(14)
C17C C16C C15C 128.9(15)
C16C C17C Se1C 127.6(13)
C17C Se1C Rh1C 108.3(6)
C15D C14D Rh1C 132.8(15)
C14D C15D C16D 128.3(16)
C17D C16D C15D 129.9(19)
C16D C17D Se1D 127.4(17)
C17D Se1D Rh1C 108.0(7)

loop_
_geom_bond_atom_site_label_1
_geom_bond_atom_site_label_2
_geom_bond_distance
Rh1A C14B 2.03(2)
Rh1A C14A 2.029(12)
Rh1A P1A 2.226(2)
Rh1A C4A 2.232(6)
Rh1A C1A 2.249(5)
Rh1A C5A 2.256(5)
Rh1A C3A 2.283(6)
Rh1A C2A 2.289(6)
Rh1A Se1A 2.4477(11)
Rh1A Se1B 2.477(7)
P1A C12A 1.820(7)
P1A C11A 1.819(7)
P1A C13A 1.837(7)
C1A C5A 1.405(7)
C1A C2A 1.435(8)
C1A C6A 1.521(8)
C2A C3A 1.411(8)
C2A C7A 1.506(7)
C3A C4A 1.435(8)
C3A C8A 1.492(8)
C4A C5A 1.432(8)
C4A C9A 1.508(7)
C5A C10A 1.517(7)
C14A C15A 1.369(15)
C15A C16A 1.452(12)
C16A C17A 1.305(12)
C17A Se1A 1.882(10)
C14B C15B 1.38(2)
C15B C16B 1.44(2)
C16B C17B 1.31(2)
C17B Se1B 1.88(2)
Rh1C C14C 2.03(2)
Rh1C C14D 2.03(2)
Rh1C C4C 2.238(6)
Rh1C C1C 2.237(6)
Rh1C P1C 2.241(2)
Rh1C C5C 2.248(6)
Rh1C C2C 2.283(6)
Rh1C C3C 2.292(6)
Rh1C Se1C 2.445(2)
Rh1C Se1D 2.455(3)
P1C C12C 1.799(7)
P1C C13C 1.808(7)
P1C C11C 1.823(7)
C1C C5C 1.416(8)
C1C C2C 1.426(8)
C1C C6C 1.506(8)
C2C C3C 1.406(8)
C2C C7C 1.515(8)
C3C C4C 1.434(7)
C3C C8C 1.490(8)
C4C C5C 1.422(8)
C4C C9C 1.507(8)
C5C C10C 1.510(8)
C14C C15C 1.37(2)
C15C C16C 1.43(2)
C16C C17C 1.33(2)
C17C Se1C 1.85(2)
C14D C15D 1.38(2)
C15D C16D 1.43(2)
C16D C17D 1.32(2)
C17D Se1D 1.88(2)
